data_2229442
loop_
_publ_author_name
'Ge, Yu-Hua'
'Han, Pei'
'Wei, Ping'
'Ou-yang, Ping-Kai'

_publ_section_title
;
 6-(1<i>H</i>-Tetrazol-5-yl)-1<i>H</i>-indole monohydrate
;
_journal_coeditor_code LH5195
_journal_issue 3
_journal_name_full 'Acta Crystallographica Section E'
_journal_page_first o692
_journal_paper_doi 10.1107/S1600536811003990
_journal_volume 67
_journal_year 2011
_chemical_formula_iupac 'C9 H7 N5, H2 O'
_chemical_formula_moiety 'C9 H7 N5, H2 O'
_chemical_formula_sum 'C9 H9 N5 O'
_chemical_formula_weight 203.21
_chemical_name_systematic
;
6-(1<i>H</i>-Tetrazol-5-yl)-1<i>H</i>-indole monohydrate
;
_space_group_IT_number 14
_symmetry_cell_setting monoclinic
_symmetry_space_group_name_Hall '-P 2ybc'
_symmetry_space_group_name_H-M 'P 1 21/c 1'
_atom_sites_solution_hydrogens geom
_atom_sites_solution_primary direct
_atom_sites_solution_secondary difmap
_audit_creation_method SHELXL-97
_cell_angle_alpha 90.00
_cell_angle_beta 107.59(3)
_cell_angle_gamma 90.00
_cell_formula_units_Z 4
_cell_length_a 17.175(3)
_cell_length_b 4.0653(8)
_cell_length_c 14.421(3)
_cell_measurement_reflns_used 2795
_cell_measurement_temperature 293(2)
_cell_measurement_theta_max 27.4835
_cell_measurement_theta_min 3.0957
_cell_volume 959.8(4)
_computing_cell_refinement 'CrystalClear (Rigaku, 2005)'
_computing_data_collection 'CrystalClear (Rigaku, 2005)'
_computing_data_reduction 'CrystalClear (Rigaku, 2005)'
_computing_molecular_graphics 'SHELXTL (Sheldrick, 2008) and DIAMOND (Brandenburg, 2006)'
_computing_publication_material 'SHELXTL (Sheldrick, 2008)'
_computing_structure_refinement 'SHELXL97 (Sheldrick, 2008)'
_computing_structure_solution 'SHELXS97 (Sheldrick, 2008)'
_diffrn_ambient_temperature 293(2)
_diffrn_detector_area_resol_mean 13.6612
_diffrn_measured_fraction_theta_full 0.998
_diffrn_measured_fraction_theta_max 0.998
_diffrn_measurement_device_type 'Rigaku Mercury2'
_diffrn_measurement_method CCD_Profile_fitting
_diffrn_radiation_monochromator graphite
_diffrn_radiation_source 'fine-focus sealed tube'
_diffrn_radiation_type MoK\a
_diffrn_radiation_wavelength 0.71073
_diffrn_reflns_av_R_equivalents 0.1199
_diffrn_reflns_av_sigmaI/netI 0.0973
_diffrn_reflns_limit_h_max 20
_diffrn_reflns_limit_h_min -20
_diffrn_reflns_limit_k_max 4
_diffrn_reflns_limit_k_min -4
_diffrn_reflns_limit_l_max 17
_diffrn_reflns_limit_l_min -17
_diffrn_reflns_number 7430
_diffrn_reflns_theta_full 24.99
_diffrn_reflns_theta_max 24.99
_diffrn_reflns_theta_min 3.24
_diffrn_standards_number 0
_exptl_absorpt_coefficient_mu 0.100
_exptl_absorpt_correction_T_max 1.0000
_exptl_absorpt_correction_T_min 0.7371
_exptl_absorpt_correction_type multi-scan
_exptl_absorpt_process_details '(CrystalClear; Rigaku, 2005)'
_exptl_crystal_colour Colorless
_exptl_crystal_density_diffrn 1.406
_exptl_crystal_density_method 'not measured'
_exptl_crystal_description needle
_exptl_crystal_F_000 424
_exptl_crystal_size_max 0.2000
_exptl_crystal_size_mid 0.0500
_exptl_crystal_size_min 0.0500
_refine_diff_density_max 0.151
_refine_diff_density_min -0.194
_refine_ls_extinction_method none
_refine_ls_goodness_of_fit_ref 1.006
_refine_ls_hydrogen_treatment mixed
_refine_ls_matrix_type full
_refine_ls_number_parameters 144
_refine_ls_number_reflns 1683
_refine_ls_number_restraints 0
_refine_ls_restrained_S_all 1.006
_refine_ls_R_factor_all 0.1361
_refine_ls_R_factor_gt 0.0663
_refine_ls_shift/su_max 0.000
_refine_ls_shift/su_mean 0.000
_refine_ls_structure_factor_coef Fsqd
_refine_ls_weighting_details 'calc w=1/[\s^2^(Fo^2^)+(0.0398P)^2^] where P=(Fo^2^+2Fc^2^)/3'
_refine_ls_weighting_scheme calc
_refine_ls_wR_factor_gt 0.1133
_refine_ls_wR_factor_ref 0.1313
_reflns_number_gt 945
_reflns_number_total 1683
_reflns_threshold_expression I>2\s(I)
_cod_data_source_file lh5195.cif
_cod_data_source_block I
_cod_original_cell_volume 959.8(3)
_cod_original_sg_symbol_H-M 'P 21/c'
_cod_database_code 2229442
_cod_database_fobs_code 2229442

loop_
_symmetry_equiv_pos_as_xyz
'x, y, z'
'-x, y+1/2, -z+1/2'
'-x, -y, -z'
'x, -y-1/2, z-1/2'

loop_
_atom_site_type_symbol
_atom_site_label
_atom_site_fract_x
_atom_site_fract_y
_atom_site_fract_z
_atom_site_U_iso_or_equiv
_atom_site_adp_type
_atom_site_calc_flag
_atom_site_refinement_flags
_atom_site_occupancy
_atom_site_disorder_assembly
_atom_site_disorder_group
O O1 0.0699(2) -0.0517(10) 0.1761(2) 0.0720(10) Uani d . 1 . .
H H1A 0.088(2) -0.161(10) 0.132(3) 0.095(17) Uiso d . 1 . .
H H1B 0.033(3) 0.048(11) 0.147(3) 0.10(2) Uiso d . 1 . .
N N1 0.19161(16) -0.0016(7) 0.5257(2) 0.0453(8) Uani d . 1 . .
N N2 0.12138(17) -0.1708(7) 0.5143(2) 0.0518(9) Uani d . 1 . .
N N3 0.08061(16) -0.1971(7) 0.4227(2) 0.0509(9) Uani d . 1 . .
N N4 0.12440(15) -0.0389(7) 0.37351(19) 0.0415(8) Uani d . 1 . .
H H4N 0.1108 -0.0189 0.3113 0.062 Uiso calc R 1 . .
N N5 0.32387(16) 0.6304(7) 0.21458(19) 0.0442(8) Uani d . 1 . .
H H5N 0.2898 0.6026 0.1576 0.066 Uiso calc R 1 . .
C C1 0.19266(19) 0.0829(8) 0.4367(2) 0.0349(8) Uani d . 1 . .
C C2 0.25600(18) 0.2697(8) 0.4122(2) 0.0325(8) Uani d . 1 . .
C C3 0.25007(18) 0.3476(8) 0.3176(2) 0.0349(8) Uani d . 1 . .
H H3 0.2048 0.2852 0.2666 0.042 Uiso calc R 1 . .
C C4 0.31364(19) 0.5219(8) 0.3008(2) 0.0346(8) Uani d . 1 . .
C C5 0.3976(2) 0.7902(8) 0.2348(2) 0.0436(9) Uani d . 1 . .
H H5 0.4185 0.8834 0.1884 0.052 Uiso calc R 1 . .
C C6 0.4357(2) 0.7929(8) 0.3320(2) 0.0394(9) Uani d . 1 . .
H H6 0.4862 0.8864 0.3636 0.047 Uiso calc R 1 . .
C C7 0.38315(18) 0.6239(8) 0.3762(2) 0.0339(8) Uani d . 1 . .
C C8 0.38770(19) 0.5422(8) 0.4718(2) 0.0403(9) Uani d . 1 . .
H H8 0.4327 0.6052 0.5231 0.048 Uiso calc R 1 . .
C C9 0.32503(18) 0.3679(8) 0.4894(2) 0.0382(9) Uani d . 1 . .
H H9 0.3280 0.3136 0.5530 0.046 Uiso calc R 1 . .

loop_
_atom_site_aniso_label
_atom_site_aniso_U_11
_atom_site_aniso_U_22
_atom_site_aniso_U_33
_atom_site_aniso_U_12
_atom_site_aniso_U_13
_atom_site_aniso_U_23
O1 0.057(2) 0.112(3) 0.0391(17) 0.0266(19) 0.0019(15) -0.0135(18)
N1 0.0348(18) 0.058(2) 0.0385(18) -0.0073(16) 0.0049(14) 0.0043(16)
N2 0.0431(19) 0.069(2) 0.040(2) -0.0068(17) 0.0080(16) 0.0037(17)
N3 0.0424(19) 0.064(2) 0.045(2) -0.0102(16) 0.0113(16) 0.0047(17)
N4 0.0327(16) 0.056(2) 0.0329(16) -0.0036(15) 0.0047(14) 0.0050(15)
N5 0.0454(18) 0.057(2) 0.0279(16) 0.0038(16) 0.0071(13) 0.0024(14)
C1 0.032(2) 0.037(2) 0.032(2) 0.0057(16) 0.0037(16) -0.0009(16)
C2 0.0322(19) 0.034(2) 0.0292(19) 0.0031(16) 0.0062(15) -0.0008(15)
C3 0.0297(18) 0.043(2) 0.030(2) 0.0060(17) 0.0047(15) -0.0045(16)
C4 0.038(2) 0.040(2) 0.0256(19) 0.0101(18) 0.0093(16) 0.0014(16)
C5 0.038(2) 0.046(2) 0.048(2) 0.0017(19) 0.0154(18) 0.0049(19)
C6 0.0371(19) 0.045(2) 0.034(2) -0.0005(18) 0.0075(17) 0.0021(17)
C7 0.034(2) 0.037(2) 0.0288(19) 0.0045(16) 0.0072(16) -0.0011(16)
C8 0.035(2) 0.051(2) 0.029(2) -0.0065(17) 0.0010(16) -0.0045(17)
C9 0.041(2) 0.047(2) 0.0240(19) -0.0011(18) 0.0052(16) -0.0010(16)

loop_
_atom_type_symbol
_atom_type_description
_atom_type_scat_dispersion_real
_atom_type_scat_dispersion_imag
_atom_type_scat_source
C C 0.0033 0.0016 'International Tables Vol C Tables 4.2.6.8 and 6.1.1.4'
H H 0.0000 0.0000 'International Tables Vol C Tables 4.2.6.8 and 6.1.1.4'
N N 0.0061 0.0033 'International Tables Vol C Tables 4.2.6.8 and 6.1.1.4'
O O 0.0106 0.0060 'International Tables Vol C Tables 4.2.6.8 and 6.1.1.4'

loop_
_geom_angle_atom_site_label_1
_geom_angle_atom_site_label_2
_geom_angle_atom_site_label_3
_geom_angle_site_symmetry_1
_geom_angle_site_symmetry_3
_geom_angle
_geom_angle_publ_flag
H1A O1 H1B . . 106(4) ?
C1 N1 N2 . . 106.5(3) ?
N3 N2 N1 . . 110.6(3) ?
N2 N3 N4 . . 106.4(2) ?
C1 N4 N3 . . 109.3(3) ?
C1 N4 H4N . . 125.3 ?
N3 N4 H4N . . 125.3 ?
C5 N5 C4 . . 108.7(3) ?
C5 N5 H5N . . 125.7 ?
C4 N5 H5N . . 125.7 ?
N1 C1 N4 . . 107.2(3) ?
N1 C1 C2 . . 126.7(3) ?
N4 C1 C2 . . 126.2(3) ?
C3 C2 C9 . . 120.6(3) ?
C3 C2 C1 . . 121.7(3) ?
C9 C2 C1 . . 117.7(3) ?
C2 C3 C4 . . 117.8(3) ?
C2 C3 H3 . . 121.1 ?
C4 C3 H3 . . 121.1 ?
N5 C4 C3 . . 130.1(3) ?
N5 C4 C7 . . 107.0(3) ?
C3 C4 C7 . . 122.9(3) ?
C6 C5 N5 . . 110.5(3) ?
C6 C5 H5 . . 124.8 ?
N5 C5 H5 . . 124.8 ?
C5 C6 C7 . . 106.6(3) ?
C5 C6 H6 . . 126.7 ?
C7 C6 H6 . . 126.7 ?
C8 C7 C4 . . 118.2(3) ?
C8 C7 C6 . . 134.5(3) ?
C4 C7 C6 . . 107.3(3) ?
C9 C8 C7 . . 119.4(3) ?
C9 C8 H8 . . 120.3 ?
C7 C8 H8 . . 120.3 ?
C8 C9 C2 . . 121.0(3) ?
C8 C9 H9 . . 119.5 ?
C2 C9 H9 . . 119.5 ?

loop_
_geom_bond_atom_site_label_1
_geom_bond_atom_site_label_2
_geom_bond_site_symmetry_2
_geom_bond_distance
_geom_bond_publ_flag
O1 H1A . 0.90(4) ?
O1 H1B . 0.77(4) ?
N1 C1 . 1.333(4) ?
N1 N2 . 1.355(3) ?
N2 N3 . 1.298(3) ?
N3 N4 . 1.344(3) ?
N4 C1 . 1.344(4) ?
N4 H4N . 0.8600 ?
N5 C5 . 1.374(4) ?
N5 C4 . 1.380(4) ?
N5 H5N . 0.8600 ?
C1 C2 . 1.456(4) ?
C2 C3 . 1.373(4) ?
C2 C9 . 1.417(4) ?
C3 C4 . 1.383(4) ?
C3 H3 . 0.9300 ?
C4 C7 . 1.413(4) ?
C5 C6 . 1.355(4) ?
C5 H5 . 0.9300 ?
C6 C7 . 1.429(4) ?
C6 H6 . 0.9300 ?
C7 C8 . 1.397(4) ?
C8 C9 . 1.375(4) ?
C8 H8 . 0.9300 ?
C9 H9 . 0.9300 ?

loop_
_geom_hbond_atom_site_label_D
_geom_hbond_atom_site_label_H
_geom_hbond_atom_site_label_A
_geom_hbond_site_symmetry_A
_geom_hbond_distance_DH
_geom_hbond_distance_HA
_geom_hbond_distance_DA
_geom_hbond_angle_DHA
O1 H1A N2 4_555 0.90(4) 2.07(4) 2.957(4) 169(4)
O1 H1B N3 2_555 0.76(5) 2.17(5) 2.927(5) 172(5)
N4 H4N O1 . 0.86 1.87 2.715(4) 169
N5 H5N N1 4_565 0.86 2.17 3.019(4) 171

loop_
_geom_torsion_atom_site_label_1
_geom_torsion_atom_site_label_2
_geom_torsion_atom_site_label_3
_geom_torsion_atom_site_label_4
_geom_torsion_site_symmetry_1
_geom_torsion_site_symmetry_2
_geom_torsion_site_symmetry_3
_geom_torsion_site_symmetry_4
_geom_torsion
_geom_torsion_publ_flag
C1 N1 N2 N3 . . . . 1.0(4) ?
N1 N2 N3 N4 . . . . -0.8(4) ?
N2 N3 N4 C1 . . . . 0.2(4) ?
N2 N1 C1 N4 . . . . -0.9(4) ?
N2 N1 C1 C2 . . . . 179.6(3) ?
N3 N4 C1 N1 . . . . 0.4(4) ?
N3 N4 C1 C2 . . . . 179.9(3) ?
N1 C1 C2 C3 . . . . -178.9(3) ?
N4 C1 C2 C3 . . . . 1.6(5) ?
N1 C1 C2 C9 . . . . 1.5(5) ?
N4 C1 C2 C9 . . . . -177.9(3) ?
C9 C2 C3 C4 . . . . 0.4(5) ?
C1 C2 C3 C4 . . . . -179.1(3) ?
C5 N5 C4 C3 . . . . -179.4(3) ?
C5 N5 C4 C7 . . . . 0.9(3) ?
C2 C3 C4 N5 . . . . 179.7(3) ?
C2 C3 C4 C7 . . . . -0.6(4) ?
C4 N5 C5 C6 . . . . -0.7(4) ?
N5 C5 C6 C7 . . . . 0.1(4) ?
N5 C4 C7 C8 . . . . -179.8(3) ?
C3 C4 C7 C8 . . . . 0.5(5) ?
N5 C4 C7 C6 . . . . -0.8(3) ?
C3 C4 C7 C6 . . . . 179.4(3) ?
C5 C6 C7 C8 . . . . 179.2(3) ?
C5 C6 C7 C4 . . . . 0.4(3) ?
C4 C7 C8 C9 . . . . -0.2(5) ?
C6 C7 C8 C9 . . . . -178.8(3) ?
C7 C8 C9 C2 . . . . 0.1(5) ?
C3 C2 C9 C8 . . . . -0.2(5) ?
C1 C2 C9 C8 . . . . 179.4(3) ?

loop_
_cod_related_entry_id
_cod_related_entry_database
_cod_related_entry_code
1 ChemSpider 30656536
